data_2218312
loop_
_publ_author_name
'Teo, Yin Yin'
'Lo, Kong Mun'
'Ng, Seik Weng'

_publ_section_title
'[\m-1,4-Bis(diphenylphosphinoyl)butane-\k^2^<i>O</i>:<i>O</i>']bis[cyclopentyldiphenyl(trifluoroacetato-\k<i>O</i>)tin(IV)]'
_journal_coeditor_code BQ2075
_journal_issue 6
_journal_name_full 'Acta Crystallographica Section E'
_journal_page_first m790
_journal_paper_doi 10.1107/S1600536808013202
_journal_volume 64
_journal_year 2008
_chemical_formula_iupac '[Sn2 (C5 H9)2 (C6 H5)4 (C2 F3 O2)2 (C28 H28 O2 P2)]'
_chemical_formula_moiety 'C66 H66 F6 O6 P2 Sn2'
_chemical_formula_sum 'C66 H66 F6 O6 P2 Sn2'
_chemical_formula_weight 1368.51
_chemical_name_systematic
;
[\m-1,4-Bis(diphenylphosphinoyl)butane-
\k^2^<i>O</i>:<i>O</i>']bis[cyclopentyldiphenyl(trifluoroacetato-
\k<i>O</i>)tin(IV)]
;
_space_group_IT_number 15
_symmetry_cell_setting monoclinic
_symmetry_space_group_name_Hall '-C 2yc'
_symmetry_space_group_name_H-M 'C 1 2/c 1'
_atom_sites_solution_hydrogens geom
_atom_sites_solution_primary direct
_atom_sites_solution_secondary difmap
_audit_creation_method SHELXL-97
_cell_angle_alpha 90.00
_cell_angle_beta 110.9900(10)
_cell_angle_gamma 90.00
_cell_formula_units_Z 4
_cell_length_a 17.3833(3)
_cell_length_b 12.9181(2)
_cell_length_c 28.2447(4)
_cell_measurement_reflns_used 9914
_cell_measurement_temperature 100(2)
_cell_measurement_theta_max 28.3
_cell_measurement_theta_min 2.3
_cell_volume 5921.73(17)
_computing_cell_refinement 'SAINT (Bruker, 2007)'
_computing_data_collection 'APEX2 (Bruker, 2007)'
_computing_data_reduction 'SAINT (Bruker, 2007)'
_computing_molecular_graphics 'X-SEED (Barbour, 2001)'
_computing_publication_material 'publCIF (Westrip, 2008)'
_computing_structure_refinement 'SHELXL97 (Sheldrick, 2008)'
_computing_structure_solution 'SHELXS97 (Sheldrick, 2008)'
_diffrn_ambient_temperature 100(2)
_diffrn_measured_fraction_theta_full 0.991
_diffrn_measured_fraction_theta_max 0.991
_diffrn_measurement_device_type 'Bruker SMART APEX'
_diffrn_measurement_method \w
_diffrn_radiation_monochromator graphite
_diffrn_radiation_source 'fine-focus sealed tube'
_diffrn_radiation_type MoK\a
_diffrn_radiation_wavelength 0.71073
_diffrn_reflns_av_R_equivalents 0.0327
_diffrn_reflns_av_sigmaI/netI 0.0298
_diffrn_reflns_limit_h_max 18
_diffrn_reflns_limit_h_min -23
_diffrn_reflns_limit_k_max 17
_diffrn_reflns_limit_k_min -17
_diffrn_reflns_limit_l_max 37
_diffrn_reflns_limit_l_min -37
_diffrn_reflns_number 31739
_diffrn_reflns_theta_full 27.97
_diffrn_reflns_theta_max 27.97
_diffrn_reflns_theta_min 1.52
_diffrn_standards_decay_% 0
_diffrn_standards_interval_count 0
_diffrn_standards_interval_time 0
_diffrn_standards_number 0
_exptl_absorpt_coefficient_mu 0.969
_exptl_absorpt_correction_T_max 0.8683
_exptl_absorpt_correction_T_min 0.7937
_exptl_absorpt_correction_type multi-scan
_exptl_absorpt_process_details '(SADABS; Sheldrick, 1996)'
_exptl_crystal_colour Colorless
_exptl_crystal_density_diffrn 1.535
_exptl_crystal_density_method 'not measured'
_exptl_crystal_description Block
_exptl_crystal_F_000 2776
_exptl_crystal_size_max 0.25
_exptl_crystal_size_mid 0.20
_exptl_crystal_size_min 0.15
_refine_diff_density_max 0.819
_refine_diff_density_min -0.764
_refine_ls_extinction_method none
_refine_ls_goodness_of_fit_ref 1.057
_refine_ls_hydrogen_treatment constr
_refine_ls_matrix_type full
_refine_ls_number_parameters 370
_refine_ls_number_reflns 7363
_refine_ls_number_restraints 0
_refine_ls_restrained_S_all 1.057
_refine_ls_R_factor_all 0.0381
_refine_ls_R_factor_gt 0.0305
_refine_ls_shift/su_max 0.001
_refine_ls_shift/su_mean 0.000
_refine_ls_structure_factor_coef Fsqd
_refine_ls_weighting_details 'calc w=1/[\s^2^(Fo^2^)+(0.0451P)^2^+12.9939P] where P=(Fo^2^+2Fc^2^)/3'
_refine_ls_weighting_scheme calc
_refine_ls_wR_factor_gt 0.0829
_refine_ls_wR_factor_ref 0.0878
_reflns_number_gt 6394
_reflns_number_total 7363
_reflns_threshold_expression I>2\s(I)
_cod_data_source_file bq2075.cif
_cod_data_source_block I
_cod_depositor_comments
;
The following automatic conversions were performed:
'_symmetry_cell_setting' value 'Monoclinic' changed to 'monoclinic'
according to '/home/saulius/struct/CIF-dictionaries/cif_core.dic'
dictionary named 'cif_core.dic' version 2.4.1 from
2010-06-29.

'_exptl_absorpt_correction_type' value 'Multi-scan' changed
to 'multi-scan' according to
'/home/saulius/struct/CIF-dictionaries/cif_core.dic' dictionary named
'cif_core.dic' version 2.4.1 from 2010-06-29.

Automatic conversion script
Id: cif_fix_enum 1527 2010-12-29 10:47:43Z saulius 

The following automatic conversions were performed:

'_symmetry_cell_setting' value 'Monoclinic' changed to 'monoclinic'
according to /home/saulius/struct/CIF-dictionaries/cif_core.dic
dictionary named 'cif_core.dic' version 2.4.1 from
2010-06-29.

'_exptl_absorpt_correction_type' value 'Multi-scan'
changed to 'multi-scan' according to
/home/saulius/struct/CIF-dictionaries/cif_core.dic dictionary named
'cif_core.dic' version 2.4.1 from 2010-06-29.

Automatic conversion script
Id: cif_fix_values 1715 2011-07-08 13:25:40Z adriana 
;
_cod_original_cell_volume 5921.7(2)
_cod_original_sg_symbol_H-M 'C 2/c'
_cod_database_code 2218312
_cod_database_fobs_code 2218312

loop_
_symmetry_equiv_pos_as_xyz
'x, y, z'
'-x, y, -z+1/2'
'x+1/2, y+1/2, z'
'-x+1/2, y+1/2, -z+1/2'
'-x, -y, -z'
'x, -y, z-1/2'
'-x+1/2, -y+1/2, -z'
'x+1/2, -y+1/2, z-1/2'

loop_
_atom_site_type_symbol
_atom_site_label
_atom_site_fract_x
_atom_site_fract_y
_atom_site_fract_z
_atom_site_U_iso_or_equiv
_atom_site_adp_type
_atom_site_calc_flag
_atom_site_refinement_flags
_atom_site_occupancy
Sn Sn1 0.407012(10) 0.526354(11) 0.127309(6) 0.01344(6) Uani d . 1
P P1 0.42844(4) 0.77398(4) 0.07214(2) 0.01343(12) Uani d . 1
F F1 0.4117(2) 0.2664(2) 0.25350(8) 0.0863(11) Uani d . 1
F F2 0.29101(16) 0.25091(18) 0.20104(13) 0.0759(9) Uani d . 1
F F3 0.38056(15) 0.14285(14) 0.19985(9) 0.0524(6) Uani d . 1
O O1 0.37049(12) 0.40659(13) 0.17112(7) 0.0196(4) Uani d . 1
O O2 0.42139(13) 0.27301(15) 0.14034(7) 0.0259(4) Uani d . 1
O O3 0.44361(11) 0.66128(13) 0.08677(7) 0.0177(4) Uani d . 1
C C1 0.53511(16) 0.49164(19) 0.16173(10) 0.0189(5) Uani d . 1
H H1 0.5396 0.4217 0.1777 0.023 Uiso calc R 1
C C2 0.58724(17) 0.4890(2) 0.12735(10) 0.0266(6) Uani d . 1
H H2A 0.5945 0.4168 0.1179 0.032 Uiso calc R 1
H H2B 0.5599 0.5292 0.0960 0.032 Uiso calc R 1
C C3 0.67078(19) 0.5373(2) 0.15837(11) 0.0270(6) Uani d . 1
H H3A 0.6768 0.6060 0.1446 0.032 Uiso calc R 1
H H3B 0.7165 0.4922 0.1578 0.032 Uiso calc R 1
C C4 0.67096(18) 0.5474(2) 0.21267(11) 0.0265(6) Uani d . 1
H H4A 0.6904 0.4828 0.2322 0.032 Uiso calc R 1
H H4B 0.7062 0.6057 0.2309 0.032 Uiso calc R 1
C C5 0.58063(17) 0.5679(2) 0.20397(10) 0.0258(6) Uani d . 1
H H5A 0.5654 0.6403 0.1931 0.031 Uiso calc R 1
H H5B 0.5685 0.5540 0.2351 0.031 Uiso calc R 1
C C6 0.32668(16) 0.46764(18) 0.05610(10) 0.0177(5) Uani d . 1
C C7 0.25672(17) 0.4121(2) 0.05365(11) 0.0252(6) Uani d . 1
H H7 0.2454 0.4012 0.0838 0.030 Uiso calc R 1
C C8 0.2032(2) 0.3724(2) 0.00810(13) 0.0361(8) Uani d . 1
H H8 0.1556 0.3351 0.0072 0.043 Uiso calc R 1
C C9 0.2192(2) 0.3870(2) -0.03592(12) 0.0386(8) Uani d . 1
H H9 0.1828 0.3598 -0.0672 0.046 Uiso calc R 1
C C10 0.2891(2) 0.4418(2) -0.03419(11) 0.0341(7) Uani d . 1
H H10 0.3008 0.4512 -0.0643 0.041 Uiso calc R 1
C C11 0.34163(18) 0.4828(2) 0.01122(10) 0.0233(6) Uani d . 1
H H11 0.3884 0.5217 0.0118 0.028 Uiso calc R 1
C C12 0.35061(16) 0.63869(18) 0.15955(9) 0.0157(5) Uani d . 1
C C13 0.26575(17) 0.6385(2) 0.14839(10) 0.0217(5) Uani d . 1
H H13 0.2331 0.5857 0.1272 0.026 Uiso calc R 1
C C14 0.22813(19) 0.7136(2) 0.16749(11) 0.0282(6) Uani d . 1
H H14 0.1701 0.7127 0.1590 0.034 Uiso calc R 1
C C15 0.2752(2) 0.7901(2) 0.19905(11) 0.0301(6) Uani d . 1
H H15 0.2495 0.8410 0.2126 0.036 Uiso calc R 1
C C16 0.3596(2) 0.7924(2) 0.21080(11) 0.0281(6) Uani d . 1
H H16 0.3917 0.8450 0.2324 0.034 Uiso calc R 1
C C17 0.39753(17) 0.71774(19) 0.19097(9) 0.0199(5) Uani d . 1
H H17 0.4554 0.7203 0.1987 0.024 Uiso calc R 1
C C18 0.38999(16) 0.31217(18) 0.16788(10) 0.0182(5) Uani d . 1
C C19 0.36869(19) 0.2422(2) 0.20599(12) 0.0284(6) Uani d . 1
C C20 0.45092(15) 0.79534(18) 0.01553(9) 0.0147(5) Uani d . 1
C C21 0.49076(16) 0.71801(18) -0.00151(10) 0.0177(5) Uani d . 1
H H21 0.5054 0.6547 0.0167 0.021 Uiso calc R 1
C C22 0.50906(16) 0.73336(19) -0.04496(10) 0.0196(5) Uani d . 1
H H22 0.5364 0.6808 -0.0564 0.023 Uiso calc R 1
C C23 0.48729(16) 0.8256(2) -0.07160(9) 0.0192(5) Uani d . 1
H H23 0.4991 0.8356 -0.1016 0.023 Uiso calc R 1
C C24 0.44851(16) 0.90303(19) -0.05467(10) 0.0190(5) Uani d . 1
H H24 0.4341 0.9662 -0.0730 0.023 Uiso calc R 1
C C25 0.43071(16) 0.88863(18) -0.01101(10) 0.0175(5) Uani d . 1
H H25 0.4048 0.9422 0.0008 0.021 Uiso calc R 1
C C26 0.49735(15) 0.85895(18) 0.11890(9) 0.0155(5) Uani d . 1
C C27 0.47046(17) 0.94103(19) 0.14122(10) 0.0196(5) Uani d . 1
H H27 0.4131 0.9529 0.1326 0.024 Uiso calc R 1
C C28 0.52691(18) 1.0053(2) 0.17594(10) 0.0224(5) Uani d . 1
H H28 0.5082 1.0607 0.1912 0.027 Uiso calc R 1
C C29 0.61071(18) 0.9889(2) 0.18842(10) 0.0228(5) Uani d . 1
H H29 0.6492 1.0333 0.2120 0.027 Uiso calc R 1
C C30 0.63854(17) 0.9076(2) 0.16660(10) 0.0230(5) Uani d . 1
H H30 0.6960 0.8964 0.1752 0.028 Uiso calc R 1
C C31 0.58197(16) 0.84317(19) 0.13223(10) 0.0192(5) Uani d . 1
H H31 0.6010 0.7873 0.1175 0.023 Uiso calc R 1
C C32 0.32534(15) 0.81759(18) 0.06190(9) 0.0159(5) Uani d . 1
H H32A 0.3193 0.8242 0.0953 0.019 Uiso calc R 1
H H32B 0.3185 0.8876 0.0467 0.019 Uiso calc R 1
C C33 0.25520(15) 0.74897(19) 0.02804(9) 0.0168(5) Uani d . 1
H H33A 0.2656 0.6767 0.0404 0.020 Uiso calc R 1
H H33B 0.2030 0.7717 0.0314 0.020 Uiso calc R 1

loop_
_atom_site_aniso_label
_atom_site_aniso_U_11
_atom_site_aniso_U_22
_atom_site_aniso_U_33
_atom_site_aniso_U_12
_atom_site_aniso_U_13
_atom_site_aniso_U_23
Sn1 0.01497(9) 0.01195(8) 0.01275(9) -0.00079(6) 0.00417(6) -0.00029(5)
P1 0.0143(3) 0.0118(3) 0.0149(3) -0.0004(2) 0.0061(2) 0.0006(2)
F1 0.149(3) 0.0775(18) 0.0259(11) -0.0438(19) 0.0234(15) 0.0105(11)
F2 0.0637(16) 0.0447(12) 0.156(3) 0.0222(11) 0.0836(19) 0.0462(15)
F3 0.0724(16) 0.0185(8) 0.0899(17) 0.0124(9) 0.0578(14) 0.0185(9)
O1 0.0267(10) 0.0141(8) 0.0214(9) 0.0011(7) 0.0125(8) 0.0015(7)
O2 0.0327(11) 0.0236(9) 0.0254(10) 0.0019(8) 0.0153(9) -0.0021(8)
O3 0.0208(9) 0.0128(8) 0.0224(9) -0.0001(7) 0.0111(7) 0.0025(6)
C1 0.0170(12) 0.0187(11) 0.0188(12) 0.0009(9) 0.0036(10) -0.0009(9)
C2 0.0212(14) 0.0369(15) 0.0197(13) 0.0039(12) 0.0048(11) -0.0061(11)
C3 0.0235(14) 0.0299(14) 0.0277(15) 0.0019(11) 0.0093(12) 0.0043(11)
C4 0.0207(14) 0.0297(13) 0.0235(14) 0.0006(11) 0.0010(11) -0.0058(11)
C5 0.0211(14) 0.0346(14) 0.0177(13) 0.0027(11) 0.0020(11) -0.0072(11)
C6 0.0173(12) 0.0146(10) 0.0175(12) 0.0027(9) 0.0016(10) -0.0005(9)
C7 0.0218(14) 0.0181(12) 0.0291(14) -0.0029(10) 0.0009(11) -0.0001(10)
C8 0.0259(16) 0.0207(13) 0.0439(19) -0.0029(11) -0.0093(14) -0.0035(12)
C9 0.043(2) 0.0209(13) 0.0313(16) 0.0073(13) -0.0116(14) -0.0109(12)
C10 0.045(2) 0.0332(15) 0.0172(13) 0.0154(14) 0.0030(13) -0.0053(11)
C11 0.0262(15) 0.0225(12) 0.0184(13) 0.0062(10) 0.0045(11) -0.0014(10)
C12 0.0222(13) 0.0156(10) 0.0101(10) 0.0022(9) 0.0066(9) 0.0021(8)
C13 0.0225(13) 0.0208(12) 0.0220(13) -0.0006(10) 0.0080(11) 0.0018(10)
C14 0.0271(15) 0.0296(14) 0.0325(15) 0.0073(12) 0.0162(13) 0.0042(12)
C15 0.0444(18) 0.0237(13) 0.0299(15) 0.0120(12) 0.0227(14) 0.0038(11)
C16 0.0421(18) 0.0210(12) 0.0238(14) 0.0002(12) 0.0147(13) -0.0052(10)
C17 0.0251(14) 0.0188(11) 0.0146(11) 0.0002(10) 0.0055(10) 0.0010(9)
C18 0.0166(12) 0.0169(11) 0.0209(12) -0.0002(9) 0.0064(10) -0.0003(9)
C19 0.0332(16) 0.0185(12) 0.0400(17) 0.0037(11) 0.0210(14) 0.0064(11)
C20 0.0135(11) 0.0144(10) 0.0159(11) -0.0025(8) 0.0049(9) -0.0006(8)
C21 0.0191(12) 0.0139(10) 0.0214(12) -0.0003(9) 0.0087(10) 0.0013(9)
C22 0.0189(13) 0.0179(11) 0.0232(13) -0.0007(9) 0.0091(10) -0.0031(9)
C23 0.0193(13) 0.0247(12) 0.0137(11) -0.0033(10) 0.0060(10) 0.0005(9)
C24 0.0199(13) 0.0168(11) 0.0190(12) -0.0001(9) 0.0054(10) 0.0044(9)
C25 0.0174(12) 0.0143(10) 0.0214(12) 0.0008(9) 0.0077(10) 0.0008(9)
C26 0.0157(12) 0.0138(10) 0.0160(11) -0.0013(9) 0.0045(9) 0.0035(8)
C27 0.0179(13) 0.0189(11) 0.0218(13) -0.0012(9) 0.0068(10) -0.0009(9)
C28 0.0252(14) 0.0203(11) 0.0218(13) -0.0021(10) 0.0084(11) -0.0037(10)
C29 0.0235(14) 0.0206(12) 0.0199(13) -0.0063(10) 0.0025(11) 0.0013(10)
C30 0.0162(13) 0.0250(13) 0.0230(13) 0.0003(10) 0.0013(11) 0.0046(10)
C31 0.0171(12) 0.0175(11) 0.0215(12) 0.0036(9) 0.0052(10) 0.0036(9)
C32 0.0147(12) 0.0179(11) 0.0170(11) 0.0003(9) 0.0080(9) -0.0005(9)
C33 0.0149(12) 0.0183(11) 0.0174(12) -0.0015(9) 0.0059(10) 0.0011(9)

loop_
_atom_type_symbol
_atom_type_description
_atom_type_scat_dispersion_real
_atom_type_scat_dispersion_imag
_atom_type_scat_source
C C 0.0033 0.0016 'International Tables Vol C Tables 4.2.6.8 and 6.1.1.4'
H H 0.0000 0.0000 'International Tables Vol C Tables 4.2.6.8 and 6.1.1.4'
O O 0.0106 0.0060 'International Tables Vol C Tables 4.2.6.8 and 6.1.1.4'
F F 0.0171 0.0103 'International Tables Vol C Tables 4.2.6.8 and 6.1.1.4'
P P 0.1023 0.0942 'International Tables Vol C Tables 4.2.6.8 and 6.1.1.4'
Sn Sn -0.6537 1.4246 'International Tables Vol C Tables 4.2.6.8 and 6.1.1.4'

loop_
_geom_angle_atom_site_label_1
_geom_angle_atom_site_label_2
_geom_angle_atom_site_label_3
_geom_angle_site_symmetry_1
_geom_angle
_geom_angle_publ_flag
C1 Sn1 C6 . 125.30(10) yes
C1 Sn1 C12 . 120.90(10) yes
C1 Sn1 O1 . 93.40(10) yes
C1 Sn1 O3 . 87.50(10) yes
C6 Sn1 C12 . 113.50(10) yes
C6 Sn1 O1 . 93.20(10) yes
C6 Sn1 O3 . 90.30(10) yes
C12 Sn1 O1 . 88.20(10) yes
C12 Sn1 O3 . 87.00(10) yes
O1 Sn1 O3 . 174.90(10) yes
O3 P1 C20 . 108.59(11) ?
O3 P1 C32 . 114.31(11) ?
C20 P1 C32 . 109.27(11) ?
O3 P1 C26 . 112.42(11) ?
C20 P1 C26 . 105.01(11) ?
C32 P1 C26 . 106.80(11) ?
C18 O1 Sn1 . 119.40(16) ?
P1 O3 Sn1 . 144.62(11) ?
C5 C1 C2 . 104.4(2) ?
C5 C1 Sn1 . 112.55(17) ?
C2 C1 Sn1 . 117.95(18) ?
C5 C1 H1 . 107.1 ?
C2 C1 H1 . 107.1 ?
Sn1 C1 H1 . 107.1 ?
C3 C2 C1 . 106.2(2) ?
C3 C2 H2A . 110.5 ?
C1 C2 H2A . 110.5 ?
C3 C2 H2B . 110.5 ?
C1 C2 H2B . 110.5 ?
H2A C2 H2B . 108.7 ?
C2 C3 C4 . 105.5(2) ?
C2 C3 H3A . 110.6 ?
C4 C3 H3A . 110.6 ?
C2 C3 H3B . 110.6 ?
C4 C3 H3B . 110.6 ?
H3A C3 H3B . 108.8 ?
C5 C4 C3 . 102.7(2) ?
C5 C4 H4A . 111.2 ?
C3 C4 H4A . 111.2 ?
C5 C4 H4B . 111.2 ?
C3 C4 H4B . 111.2 ?
H4A C4 H4B . 109.1 ?
C4 C5 C1 . 103.3(2) ?
C4 C5 H5A . 111.1 ?
C1 C5 H5A . 111.1 ?
C4 C5 H5B . 111.1 ?
C1 C5 H5B . 111.1 ?
H5A C5 H5B . 109.1 ?
C7 C6 C11 . 118.1(2) ?
C7 C6 Sn1 . 119.7(2) ?
C11 C6 Sn1 . 122.3(2) ?
C8 C7 C6 . 121.3(3) ?
C8 C7 H7 . 119.3 ?
C6 C7 H7 . 119.3 ?
C9 C8 C7 . 120.0(3) ?
C9 C8 H8 . 120.0 ?
C7 C8 H8 . 120.0 ?
C8 C9 C10 . 119.5(3) ?
C8 C9 H9 . 120.2 ?
C10 C9 H9 . 120.2 ?
C11 C10 C9 . 120.3(3) ?
C11 C10 H10 . 119.8 ?
C9 C10 H10 . 119.8 ?
C10 C11 C6 . 120.7(3) ?
C10 C11 H11 . 119.6 ?
C6 C11 H11 . 119.6 ?
C13 C12 C17 . 118.1(2) ?
C13 C12 Sn1 . 120.94(18) ?
C17 C12 Sn1 . 120.86(19) ?
C14 C13 C12 . 121.4(3) ?
C14 C13 H13 . 119.3 ?
C12 C13 H13 . 119.3 ?
C13 C14 C15 . 119.9(3) ?
C13 C14 H14 . 120.0 ?
C15 C14 H14 . 120.0 ?
C14 C15 C16 . 120.0(3) ?
C14 C15 H15 . 120.0 ?
C16 C15 H15 . 120.0 ?
C15 C16 C17 . 120.2(3) ?
C15 C16 H16 . 119.9 ?
C17 C16 H16 . 119.9 ?
C16 C17 C12 . 120.3(3) ?
C16 C17 H17 . 119.8 ?
C12 C17 H17 . 119.8 ?
O2 C18 O1 . 129.6(2) ?
O2 C18 C19 . 118.6(2) ?
O1 C18 C19 . 111.8(2) ?
F2 C19 F3 . 105.8(3) ?
F2 C19 F1 . 105.9(3) ?
F3 C19 F1 . 107.8(3) ?
F2 C19 C18 . 111.7(2) ?
F3 C19 C18 . 112.8(2) ?
F1 C19 C18 . 112.3(2) ?
C21 C20 C25 . 119.6(2) ?
C21 C20 P1 . 119.31(18) ?
C25 C20 P1 . 121.12(19) ?
C22 C21 C20 . 120.1(2) ?
C22 C21 H21 . 119.9 ?
C20 C21 H21 . 119.9 ?
C21 C22 C23 . 119.9(2) ?
C21 C22 H22 . 120.1 ?
C23 C22 H22 . 120.1 ?
C24 C23 C22 . 120.3(2) ?
C24 C23 H23 . 119.8 ?
C22 C23 H23 . 119.8 ?
C23 C24 C25 . 120.1(2) ?
C23 C24 H24 . 119.9 ?
C25 C24 H24 . 119.9 ?
C24 C25 C20 . 120.0(2) ?
C24 C25 H25 . 120.0 ?
C20 C25 H25 . 120.0 ?
C31 C26 C27 . 118.7(2) ?
C31 C26 P1 . 117.90(19) ?
C27 C26 P1 . 123.42(19) ?
C28 C27 C26 . 120.5(2) ?
C28 C27 H27 . 119.8 ?
C26 C27 H27 . 119.8 ?
C27 C28 C29 . 120.0(3) ?
C27 C28 H28 . 120.0 ?
C29 C28 H28 . 120.0 ?
C28 C29 C30 . 120.3(2) ?
C28 C29 H29 . 119.9 ?
C30 C29 H29 . 119.9 ?
C31 C30 C29 . 119.5(3) ?
C31 C30 H30 . 120.3 ?
C29 C30 H30 . 120.3 ?
C30 C31 C26 . 121.1(2) ?
C30 C31 H31 . 119.5 ?
C26 C31 H31 . 119.5 ?
C33 C32 P1 . 116.27(17) ?
C33 C32 H32A . 108.2 ?
P1 C32 H32A . 108.2 ?
C33 C32 H32B . 108.2 ?
P1 C32 H32B . 108.2 ?
H32A C32 H32B . 107.4 ?
C33 C33 C32 7_565 114.1(3) ?
C33 C33 H33A 7_565 108.7 ?
C32 C33 H33A . 108.7 ?
C33 C33 H33B 7_565 108.7 ?
C32 C33 H33B . 108.7 ?
H33A C33 H33B . 107.6 ?

loop_
_geom_bond_atom_site_label_1
_geom_bond_atom_site_label_2
_geom_bond_site_symmetry_2
_geom_bond_distance
Sn1 C1 . 2.134(3)
Sn1 C12 . 2.130(2)
Sn1 C6 . 2.135(2)
Sn1 O1 . 2.212(2)
Sn1 O3 . 2.297(2)
P1 O3 . 1.5105(17)
P1 C20 . 1.798(2)
P1 C32 . 1.801(3)
P1 C26 . 1.803(2)
F1 C19 . 1.318(4)
F2 C19 . 1.312(4)
F3 C19 . 1.321(3)
O1 C18 . 1.278(3)
O2 C18 . 1.210(3)
C1 C5 . 1.531(4)
C1 C2 . 1.548(4)
C1 H1 . 1.0000
C2 C3 . 1.534(4)
C2 H2A . 0.9900
C2 H2B . 0.9900
C3 C4 . 1.538(4)
C3 H3A . 0.9900
C3 H3B . 0.9900
C4 C5 . 1.523(4)
C4 H4A . 0.9900
C4 H4B . 0.9900
C5 H5A . 0.9900
C5 H5B . 0.9900
C6 C7 . 1.392(4)
C6 C11 . 1.396(4)
C7 C8 . 1.388(4)
C7 H7 . 0.9500
C8 C9 . 1.381(5)
C8 H8 . 0.9500
C9 C10 . 1.392(5)
C9 H9 . 0.9500
C10 C11 . 1.386(4)
C10 H10 . 0.9500
C11 H11 . 0.9500
C12 C13 . 1.394(4)
C12 C17 . 1.406(3)
C13 C14 . 1.382(4)
C13 H13 . 0.9500
C14 C15 . 1.385(4)
C14 H14 . 0.9500
C15 C16 . 1.383(5)
C15 H15 . 0.9500
C16 C17 . 1.394(4)
C16 H16 . 0.9500
C17 H17 . 0.9500
C18 C19 . 1.549(4)
C20 C21 . 1.396(3)
C20 C25 . 1.396(3)
C21 C22 . 1.388(4)
C21 H21 . 0.9500
C22 C23 . 1.387(4)
C22 H22 . 0.9500
C23 C24 . 1.384(4)
C23 H23 . 0.9500
C24 C25 . 1.387(4)
C24 H24 . 0.9500
C25 H25 . 0.9500
C26 C31 . 1.397(3)
C26 C27 . 1.397(3)
C27 C28 . 1.388(4)
C27 H27 . 0.9500
C28 C29 . 1.387(4)
C28 H28 . 0.9500
C29 C30 . 1.389(4)
C29 H29 . 0.9500
C30 C31 . 1.385(4)
C30 H30 . 0.9500
C31 H31 . 0.9500
C32 C33 . 1.534(3)
C32 H32A . 0.9900
C32 H32B . 0.9900
C33 C33 7_565 1.529(5)
C33 H33A . 0.9900
C33 H33B . 0.9900

loop_
_geom_torsion_atom_site_label_1
_geom_torsion_atom_site_label_2
_geom_torsion_atom_site_label_3
_geom_torsion_atom_site_label_4
_geom_torsion_site_symmetry_4
_geom_torsion
C12 Sn1 O1 C18 . -179.10(19)
C1 Sn1 O1 C18 . -58.3(2)
C6 Sn1 O1 C18 . 67.4(2)
C20 P1 O3 Sn1 . -152.55(17)
C32 P1 O3 Sn1 . -30.3(2)
C26 P1 O3 Sn1 . 91.7(2)
C12 Sn1 O3 P1 . -14.6(2)
C1 Sn1 O3 P1 . -135.7(2)
C6 Sn1 O3 P1 . 98.9(2)
C12 Sn1 C1 C5 . -10.2(2)
C6 Sn1 C1 C5 . 163.39(18)
O1 Sn1 C1 C5 . -100.18(19)
O3 Sn1 C1 C5 . 74.84(19)
C12 Sn1 C1 C2 . -131.82(19)
C6 Sn1 C1 C2 . 41.8(2)
O1 Sn1 C1 C2 . 138.19(19)
O3 Sn1 C1 C2 . -46.78(19)
C5 C1 C2 C3 . 15.7(3)
Sn1 C1 C2 C3 . 141.46(19)
C1 C2 C3 C4 . 10.5(3)
C2 C3 C4 C5 . -32.7(3)
C3 C4 C5 C1 . 42.7(3)
C2 C1 C5 C4 . -36.2(3)
Sn1 C1 C5 C4 . -165.27(18)
C12 Sn1 C6 C7 . -63.7(2)
C1 Sn1 C6 C7 . 122.3(2)
O1 Sn1 C6 C7 . 25.7(2)
O3 Sn1 C6 C7 . -150.6(2)
C12 Sn1 C6 C11 . 116.3(2)
C1 Sn1 C6 C11 . -57.7(2)
O1 Sn1 C6 C11 . -154.2(2)
O3 Sn1 C6 C11 . 29.4(2)
C11 C6 C7 C8 . 0.2(4)
Sn1 C6 C7 C8 . -179.7(2)
C6 C7 C8 C9 . 0.4(4)
C7 C8 C9 C10 . -0.1(4)
C8 C9 C10 C11 . -1.0(4)
C9 C10 C11 C6 . 1.7(4)
C7 C6 C11 C10 . -1.3(4)
Sn1 C6 C11 C10 . 178.7(2)
C1 Sn1 C12 C13 . -158.74(19)
C6 Sn1 C12 C13 . 27.0(2)
O1 Sn1 C12 C13 . -65.8(2)
O3 Sn1 C12 C13 . 116.0(2)
C1 Sn1 C12 C17 . 24.0(2)
C6 Sn1 C12 C17 . -150.30(18)
O1 Sn1 C12 C17 . 116.93(19)
O3 Sn1 C12 C17 . -61.31(19)
C17 C12 C13 C14 . 0.0(4)
Sn1 C12 C13 C14 . -177.4(2)
C12 C13 C14 C15 . -1.0(4)
C13 C14 C15 C16 . 1.0(4)
C14 C15 C16 C17 . -0.1(4)
C15 C16 C17 C12 . -1.0(4)
C13 C12 C17 C16 . 1.0(4)
Sn1 C12 C17 C16 . 178.35(19)
Sn1 O1 C18 O2 . -6.8(4)
Sn1 O1 C18 C19 . 173.03(17)
O2 C18 C19 F2 . -125.6(3)
O1 C18 C19 F2 . 54.5(3)
O2 C18 C19 F3 . -6.6(4)
O1 C18 C19 F3 . 173.6(3)
O2 C18 C19 F1 . 115.5(3)
O1 C18 C19 F1 . -64.3(3)
O3 P1 C20 C21 . -11.0(2)
C32 P1 C20 C21 . -136.3(2)
C26 P1 C20 C21 . 109.4(2)
O3 P1 C20 C25 . 170.3(2)
C32 P1 C20 C25 . 45.0(2)
C26 P1 C20 C25 . -69.3(2)
C25 C20 C21 C22 . -0.9(4)
P1 C20 C21 C22 . -179.61(19)
C20 C21 C22 C23 . -0.3(4)
C21 C22 C23 C24 . 1.0(4)
C22 C23 C24 C25 . -0.4(4)
C23 C24 C25 C20 . -0.9(4)
C21 C20 C25 C24 . 1.5(4)
P1 C20 C25 C24 . -179.82(19)
O3 P1 C26 C31 . 56.0(2)
C20 P1 C26 C31 . -61.9(2)
C32 P1 C26 C31 . -177.84(19)
O3 P1 C26 C27 . -125.9(2)
C20 P1 C26 C27 . 116.2(2)
C32 P1 C26 C27 . 0.3(2)
C31 C26 C27 C28 . -0.1(4)
P1 C26 C27 C28 . -178.2(2)
C26 C27 C28 C29 . 0.5(4)
C27 C28 C29 C30 . -0.5(4)
C28 C29 C30 C31 . 0.0(4)
C29 C30 C31 C26 . 0.4(4)
C27 C26 C31 C30 . -0.4(4)
P1 C26 C31 C30 . 177.8(2)
O3 P1 C32 C33 . -48.0(2)
C20 P1 C32 C33 . 73.9(2)
C26 P1 C32 C33 . -173.00(17)
P1 C32 C33 C33 7_565 -70.9(3)
